data_2233675
loop_
_publ_author_name
'Fan, Cong-Bin'
'Wang, Xiao-Mei'

_publ_section_title
;
 (<i>E</i>)-3-[4-(Diphenylamino)phenyl]-1-(pyridin-2-yl)prop-2-en-1-one
;
_journal_coeditor_code XU5410
_journal_issue 2
_journal_name_full 'Acta Crystallographica Section E'
_journal_page_first o417
_journal_paper_doi 10.1107/S1600536811055036
_journal_volume 68
_journal_year 2012
_chemical_formula_iupac 'C26 H20 N2 O'
_chemical_formula_moiety 'C26 H20 N2 O'
_chemical_formula_sum 'C26 H20 N2 O'
_chemical_formula_weight 376.44
_chemical_melting_point 467
_chemical_name_systematic
;
(<i>E</i>)-3-[4-(Diphenylamino)phenyl]-1-(pyridin-2-yl)prop-2-en-1-one
;
_space_group_IT_number 14
_symmetry_cell_setting monoclinic
_symmetry_space_group_name_Hall '-P 2ybc'
_symmetry_space_group_name_H-M 'P 1 21/c 1'
_atom_sites_solution_hydrogens geom
_atom_sites_solution_primary direct
_atom_sites_solution_secondary difmap
_audit_creation_method SHELXL-97
_cell_angle_alpha 90.00
_cell_angle_beta 91.757(2)
_cell_angle_gamma 90.00
_cell_formula_units_Z 4
_cell_length_a 12.0342(3)
_cell_length_b 17.4069(4)
_cell_length_c 9.4392(2)
_cell_measurement_reflns_used 2266
_cell_measurement_temperature 296(2)
_cell_measurement_theta_max 21.10
_cell_measurement_theta_min 2.46
_cell_volume 1976.38(8)
_computing_cell_refinement 'SAINT (Bruker, 2007)'
_computing_data_collection 'SMART (Bruker, 2007)'
_computing_data_reduction 'SAINT (Bruker, 2007)'
_computing_molecular_graphics 'SHELXTL (Sheldrick, 2008)'
_computing_publication_material 'SHELXTL (Sheldrick, 2008)'
_computing_structure_refinement 'SHELXTL (Sheldrick, 2008)'
_computing_structure_solution 'SHELXTL (Sheldrick, 2008)'
_diffrn_ambient_temperature 296(2)
_diffrn_measured_fraction_theta_full 1.000
_diffrn_measured_fraction_theta_max 1.000
_diffrn_measurement_device_type 'Bruker SMART 1000 CCD area-detector'
_diffrn_measurement_method '\f and \w scans'
_diffrn_radiation_monochromator graphite
_diffrn_radiation_source 'fine-focus sealed tube'
_diffrn_radiation_type MoK\a
_diffrn_radiation_wavelength 0.71073
_diffrn_reflns_av_R_equivalents 0.0458
_diffrn_reflns_av_sigmaI/netI 0.0372
_diffrn_reflns_limit_h_max 14
_diffrn_reflns_limit_h_min -14
_diffrn_reflns_limit_k_max 20
_diffrn_reflns_limit_k_min -17
_diffrn_reflns_limit_l_max 11
_diffrn_reflns_limit_l_min -11
_diffrn_reflns_number 15074
_diffrn_reflns_theta_full 25.00
_diffrn_reflns_theta_max 25.00
_diffrn_reflns_theta_min 1.69
_exptl_absorpt_coefficient_mu 0.078
_exptl_absorpt_correction_type none
_exptl_crystal_colour orange
_exptl_crystal_density_diffrn 1.265
_exptl_crystal_density_method 'not measured'
_exptl_crystal_description block
_exptl_crystal_F_000 792
_exptl_crystal_size_max 0.20
_exptl_crystal_size_mid 0.20
_exptl_crystal_size_min 0.18
_refine_diff_density_max 0.174
_refine_diff_density_min -0.158
_refine_ls_extinction_coef 0.0084(18)
_refine_ls_extinction_expression Fc^*^=kFc[1+0.001xFc^2^\l^3^/sin(2\q)]^-1/4^
_refine_ls_extinction_method 'SHELXTL (Sheldrick, 2008)'
_refine_ls_goodness_of_fit_ref 1.027
_refine_ls_hydrogen_treatment constr
_refine_ls_matrix_type full
_refine_ls_number_parameters 263
_refine_ls_number_reflns 3488
_refine_ls_number_restraints 0
_refine_ls_restrained_S_all 1.027
_refine_ls_R_factor_all 0.0945
_refine_ls_R_factor_gt 0.0547
_refine_ls_shift/su_max 0.000
_refine_ls_shift/su_mean 0.000
_refine_ls_structure_factor_coef Fsqd
_refine_ls_weighting_details 'calc w=1/[\s^2^(Fo^2^)+(0.0774P)^2^+0.1969P] where P=(Fo^2^+2Fc^2^)/3'
_refine_ls_weighting_scheme calc
_refine_ls_wR_factor_gt 0.1357
_refine_ls_wR_factor_ref 0.1672
_reflns_number_gt 2210
_reflns_number_total 3488
_reflns_threshold_expression I>2sigma(I)
_cod_data_source_file xu5410.cif
_cod_data_source_block I
_cod_original_sg_symbol_H-M 'P 21/c'
_cod_database_code 2233675
_cod_database_fobs_code 2233675

loop_
_symmetry_equiv_pos_as_xyz
'x, y, z'
'-x, y+1/2, -z+1/2'
'-x, -y, -z'
'x, -y-1/2, z-1/2'

loop_
_atom_site_type_symbol
_atom_site_label
_atom_site_fract_x
_atom_site_fract_y
_atom_site_fract_z
_atom_site_U_iso_or_equiv
_atom_site_adp_type
_atom_site_calc_flag
_atom_site_refinement_flags
_atom_site_occupancy
_atom_site_symmetry_multiplicity
C C1 0.37944(18) 0.15352(15) 0.1848(2) 0.0604(6) Uani d . 1 1
C C2 0.4306(2) 0.22083(15) 0.1472(3) 0.0724(7) Uani d . 1 1
H H2 0.4013 0.2498 0.0721 0.087 Uiso calc R 1 1
C C3 0.5246(2) 0.24556(18) 0.2199(3) 0.0821(8) Uani d . 1 1
H H3 0.5590 0.2911 0.1939 0.099 Uiso calc R 1 1
C C4 0.5675(2) 0.2031(2) 0.3304(3) 0.0829(9) Uani d . 1 1
H H4 0.6305 0.2204 0.3803 0.099 Uiso calc R 1 1
C C5 0.5181(2) 0.13502(18) 0.3686(3) 0.0794(8) Uani d . 1 1
H H5 0.5484 0.1059 0.4428 0.095 Uiso calc R 1 1
C C6 0.4231(2) 0.11022(15) 0.2955(3) 0.0686(7) Uani d . 1 1
H H6 0.3890 0.0646 0.3210 0.082 Uiso calc R 1 1
C C7 0.28491(19) 0.11150(14) -0.0356(2) 0.0592(6) Uani d . 1 1
C C8 0.1950(2) 0.12480(17) -0.1262(3) 0.0757(8) Uani d . 1 1
H H8 0.1298 0.1450 -0.0913 0.091 Uiso calc R 1 1
C C9 0.2017(3) 0.1082(2) -0.2684(3) 0.0987(11) Uani d . 1 1
H H9 0.1402 0.1166 -0.3285 0.118 Uiso calc R 1 1
C C10 0.2972(3) 0.0796(2) -0.3223(3) 0.1014(11) Uani d . 1 1
H H10 0.3008 0.0683 -0.4183 0.122 Uiso calc R 1 1
C C11 0.3868(3) 0.06786(17) -0.2342(3) 0.0889(9) Uani d . 1 1
H H11 0.4526 0.0493 -0.2706 0.107 Uiso calc R 1 1
C C12 0.3814(2) 0.08311(15) -0.0914(3) 0.0728(7) Uani d . 1 1
H H12 0.4432 0.0742 -0.0321 0.087 Uiso calc R 1 1
C C13 0.18324(18) 0.11941(14) 0.1885(2) 0.0615(6) Uani d . 1 1
C C14 0.1670(2) 0.16653(16) 0.3048(3) 0.0728(7) Uani d . 1 1
H H14 0.2185 0.2047 0.3277 0.087 Uiso calc R 1 1
C C15 0.0747(2) 0.15704(16) 0.3865(3) 0.0735(7) Uani d . 1 1
H H15 0.0651 0.1894 0.4636 0.088 Uiso calc R 1 1
C C16 0.10415(18) 0.06364(14) 0.1553(2) 0.0630(6) Uani d . 1 1
H H16 0.1133 0.0319 0.0773 0.076 Uiso calc R 1 1
C C17 0.01208(19) 0.05508(15) 0.2374(3) 0.0662(7) Uani d . 1 1
H H17 -0.0406 0.0180 0.2125 0.079 Uiso calc R 1 1
C C18 -0.00423(19) 0.10043(15) 0.3566(3) 0.0634(6) Uani d . 1 1
C C19 -0.0996(2) 0.08741(15) 0.4450(3) 0.0703(7) Uani d . 1 1
H H19 -0.1560 0.0565 0.4068 0.084 Uiso calc R 1 1
C C20 -0.1147(2) 0.11495(15) 0.5740(3) 0.0700(7) Uani d . 1 1
H H20 -0.0612 0.1476 0.6138 0.084 Uiso calc R 1 1
C C21 -0.2123(2) 0.09591(15) 0.6561(3) 0.0652(7) Uani d . 1 1
C C22 -0.21265(18) 0.11975(13) 0.8081(3) 0.0593(6) Uani d . 1 1
C C23 -0.2974(2) 0.09692(16) 0.8930(3) 0.0709(7) Uani d . 1 1
H H23 -0.3557 0.0674 0.8556 0.085 Uiso calc R 1 1
C C24 -0.2956(2) 0.11791(17) 1.0331(3) 0.0776(8) Uani d . 1 1
H H24 -0.3519 0.1023 1.0920 0.093 Uiso calc R 1 1
C C25 -0.2104(2) 0.16171(17) 1.0843(3) 0.0808(8) Uani d . 1 1
H H25 -0.2081 0.1782 1.1780 0.097 Uiso calc R 1 1
C C26 -0.1279(2) 0.18110(19) 0.9946(4) 0.0951(10) Uani d . 1 1
H H26 -0.0683 0.2096 1.0312 0.114 Uiso calc R 1 1
N N1 0.28066(15) 0.12811(12) 0.1108(2) 0.0678(6) Uani d . 1 1
N N2 -0.12745(18) 0.16178(14) 0.8578(3) 0.0838(7) Uani d . 1 1
O O1 -0.29203(14) 0.06052(12) 0.60544(19) 0.0871(6) Uani d . 1 1

loop_
_atom_site_aniso_label
_atom_site_aniso_U_11
_atom_site_aniso_U_22
_atom_site_aniso_U_33
_atom_site_aniso_U_12
_atom_site_aniso_U_13
_atom_site_aniso_U_23
C1 0.0511(12) 0.0775(17) 0.0531(13) -0.0055(12) 0.0112(11) -0.0105(12)
C2 0.0659(15) 0.0799(19) 0.0721(16) -0.0092(14) 0.0117(13) 0.0002(14)
C3 0.0770(18) 0.088(2) 0.082(2) -0.0209(16) 0.0153(16) -0.0128(16)
C4 0.0626(16) 0.113(2) 0.0733(18) -0.0179(17) 0.0095(14) -0.0329(18)
C5 0.0730(17) 0.105(2) 0.0602(16) 0.0035(17) 0.0014(14) -0.0096(15)
C6 0.0686(15) 0.0775(17) 0.0601(15) -0.0093(13) 0.0092(13) -0.0035(13)
C7 0.0565(13) 0.0688(16) 0.0528(13) -0.0087(11) 0.0108(11) -0.0030(11)
C8 0.0592(15) 0.102(2) 0.0659(17) -0.0043(14) 0.0051(13) 0.0095(15)
C9 0.083(2) 0.149(3) 0.0627(18) -0.030(2) -0.0072(16) 0.0169(18)
C10 0.104(2) 0.141(3) 0.0603(17) -0.049(2) 0.0226(18) -0.0211(18)
C11 0.085(2) 0.102(2) 0.082(2) -0.0166(17) 0.0294(17) -0.0265(17)
C12 0.0631(15) 0.090(2) 0.0660(16) 0.0002(13) 0.0146(12) -0.0121(14)
C13 0.0496(13) 0.0759(17) 0.0596(14) -0.0029(12) 0.0119(11) 0.0001(12)
C14 0.0644(15) 0.0803(19) 0.0751(17) -0.0125(13) 0.0238(13) -0.0141(14)
C15 0.0672(16) 0.0824(18) 0.0719(16) -0.0018(14) 0.0205(13) -0.0113(14)
C16 0.0568(14) 0.0767(17) 0.0559(14) -0.0016(12) 0.0077(11) -0.0004(12)
C17 0.0561(13) 0.0777(17) 0.0651(15) -0.0067(12) 0.0088(12) 0.0049(13)
C18 0.0532(13) 0.0729(16) 0.0649(15) 0.0024(12) 0.0119(11) 0.0076(13)
C19 0.0601(14) 0.0805(18) 0.0710(17) 0.0008(13) 0.0165(13) 0.0107(13)
C20 0.0548(14) 0.0858(18) 0.0705(16) -0.0019(12) 0.0173(12) 0.0074(14)
C21 0.0528(14) 0.0754(17) 0.0680(16) 0.0014(12) 0.0106(12) 0.0091(13)
C22 0.0477(12) 0.0608(15) 0.0699(15) 0.0034(11) 0.0119(11) 0.0023(12)
C23 0.0572(14) 0.0858(19) 0.0705(16) -0.0067(13) 0.0139(12) -0.0055(14)
C24 0.0697(17) 0.090(2) 0.0737(18) 0.0008(15) 0.0190(14) -0.0040(15)
C25 0.0719(17) 0.097(2) 0.0740(18) 0.0114(16) 0.0064(14) -0.0146(16)
C26 0.0718(18) 0.113(2) 0.101(2) -0.0186(17) 0.0135(17) -0.0349(19)
N1 0.0469(11) 0.1011(16) 0.0559(12) -0.0106(10) 0.0117(9) -0.0101(11)
N2 0.0690(14) 0.0918(17) 0.0919(17) -0.0185(12) 0.0224(12) -0.0184(14)
O1 0.0638(11) 0.1250(16) 0.0731(12) -0.0188(11) 0.0105(9) -0.0031(11)

loop_
_atom_type_symbol
_atom_type_description
_atom_type_scat_dispersion_real
_atom_type_scat_dispersion_imag
_atom_type_scat_source
C C 0.0033 0.0016 'International Tables Vol C Tables 4.2.6.8 and 6.1.1.4'
H H 0.0000 0.0000 'International Tables Vol C Tables 4.2.6.8 and 6.1.1.4'
N N 0.0061 0.0033 'International Tables Vol C Tables 4.2.6.8 and 6.1.1.4'
O O 0.0106 0.0060 'International Tables Vol C Tables 4.2.6.8 and 6.1.1.4'

loop_
_geom_angle_atom_site_label_1
_geom_angle_atom_site_label_2
_geom_angle_atom_site_label_3
_geom_angle
C2 C1 C6 119.9(2)
C2 C1 N1 120.6(2)
C6 C1 N1 119.5(2)
C3 C2 C1 120.4(3)
C3 C2 H2 119.8
C1 C2 H2 119.8
C4 C3 C2 119.8(3)
C4 C3 H3 120.1
C2 C3 H3 120.1
C3 C4 C5 120.6(3)
C3 C4 H4 119.7
C5 C4 H4 119.7
C4 C5 C6 119.5(3)
C4 C5 H5 120.2
C6 C5 H5 120.2
C1 C6 C5 119.8(3)
C1 C6 H6 120.1
C5 C6 H6 120.1
C8 C7 C12 118.5(2)
C8 C7 N1 121.4(2)
C12 C7 N1 120.1(2)
C9 C8 C7 120.1(3)
C9 C8 H8 119.9
C7 C8 H8 119.9
C10 C9 C8 120.9(3)
C10 C9 H9 119.5
C8 C9 H9 119.5
C11 C10 C9 119.3(3)
C11 C10 H10 120.4
C9 C10 H10 120.4
C10 C11 C12 120.7(3)
C10 C11 H11 119.7
C12 C11 H11 119.7
C11 C12 C7 120.5(3)
C11 C12 H12 119.8
C7 C12 H12 119.8
C14 C13 C16 118.6(2)
C14 C13 N1 119.2(2)
C16 C13 N1 122.2(2)
C15 C14 C13 120.4(2)
C15 C14 H14 119.8
C13 C14 H14 119.8
C14 C15 C18 121.8(2)
C14 C15 H15 119.1
C18 C15 H15 119.1
C17 C16 C13 120.4(2)
C17 C16 H16 119.8
C13 C16 H16 119.8
C16 C17 C18 121.9(2)
C16 C17 H17 119.1
C18 C17 H17 119.1
C15 C18 C17 116.9(2)
C15 C18 C19 122.6(2)
C17 C18 C19 120.5(2)
C20 C19 C18 127.0(3)
C20 C19 H19 116.5
C18 C19 H19 116.5
C19 C20 C21 122.6(3)
C19 C20 H20 118.7
C21 C20 H20 118.7
O1 C21 C20 122.5(2)
O1 C21 C22 119.3(2)
C20 C21 C22 118.1(2)
N2 C22 C23 122.0(2)
N2 C22 C21 117.8(2)
C23 C22 C21 120.2(2)
C24 C23 C22 119.6(3)
C24 C23 H23 120.2
C22 C23 H23 120.2
C25 C24 C23 118.9(3)
C25 C24 H24 120.6
C23 C24 H24 120.6
C24 C25 C26 118.3(3)
C24 C25 H25 120.8
C26 C25 H25 120.8
N2 C26 C25 124.2(3)
N2 C26 H26 117.9
C25 C26 H26 117.9
C13 N1 C7 122.81(19)
C13 N1 C1 118.08(18)
C7 N1 C1 119.09(18)
C22 N2 C26 116.9(2)

loop_
_geom_bond_atom_site_label_1
_geom_bond_atom_site_label_2
_geom_bond_distance
C1 C2 1.375(3)
C1 C6 1.379(3)
C1 N1 1.430(3)
C2 C3 1.374(4)
C2 H2 0.9300
C3 C4 1.366(4)
C3 H3 0.9300
C4 C5 1.379(4)
C4 H4 0.9300
C5 C6 1.386(3)
C5 H5 0.9300
C6 H6 0.9300
C7 C8 1.378(3)
C7 C12 1.382(3)
C7 N1 1.414(3)
C8 C9 1.377(4)
C8 H8 0.9300
C9 C10 1.365(4)
C9 H9 0.9300
C10 C11 1.357(4)
C10 H10 0.9300
C11 C12 1.377(4)
C11 H11 0.9300
C12 H12 0.9300
C13 C14 1.389(3)
C13 C16 1.389(3)
C13 N1 1.410(3)
C14 C15 1.381(3)
C14 H14 0.9300
C15 C18 1.392(3)
C15 H15 0.9300
C16 C17 1.380(3)
C16 H16 0.9300
C17 C18 1.394(3)
C17 H17 0.9300
C18 C19 1.457(3)
C19 C20 1.326(3)
C19 H19 0.9300
C20 C21 1.466(3)
C20 H20 0.9300
C21 O1 1.225(3)
C21 C22 1.493(3)
C22 N2 1.333(3)
C22 C23 1.375(3)
C23 C24 1.372(4)
C23 H23 0.9300
C24 C25 1.355(4)
C24 H24 0.9300
C25 C26 1.366(4)
C25 H25 0.9300
C26 N2 1.335(3)
C26 H26 0.9300

loop_
_geom_hbond_atom_site_label_D
_geom_hbond_atom_site_label_H
_geom_hbond_atom_site_label_A
_geom_hbond_site_symmetry_A
_geom_hbond_distance_DH
_geom_hbond_distance_HA
_geom_hbond_distance_DA
_geom_hbond_angle_DHA
C5 H5 O1 1_655 0.93 2.55 3.404(3) 153
C6 H6 O1 3_556 0.93 2.58 3.505(3) 179

loop_
_geom_torsion_atom_site_label_1
_geom_torsion_atom_site_label_2
_geom_torsion_atom_site_label_3
_geom_torsion_atom_site_label_4
_geom_torsion
C6 C1 C2 C3 -0.5(4)
N1 C1 C2 C3 179.1(2)
C1 C2 C3 C4 -0.1(4)
C2 C3 C4 C5 0.9(4)
C3 C4 C5 C6 -1.1(4)
C2 C1 C6 C5 0.3(4)
N1 C1 C6 C5 -179.3(2)
C4 C5 C6 C1 0.5(4)
C12 C7 C8 C9 1.5(4)
N1 C7 C8 C9 179.8(3)
C7 C8 C9 C10 -1.0(5)
C8 C9 C10 C11 -0.4(5)
C9 C10 C11 C12 1.2(5)
C10 C11 C12 C7 -0.7(4)
C8 C7 C12 C11 -0.6(4)
N1 C7 C12 C11 -179.0(2)
C16 C13 C14 C15 1.0(4)
N1 C13 C14 C15 -177.2(2)
C13 C14 C15 C18 0.4(4)
C14 C13 C16 C17 -0.6(4)
N1 C13 C16 C17 177.5(2)
C13 C16 C17 C18 -1.1(4)
C14 C15 C18 C17 -2.0(4)
C14 C15 C18 C19 177.4(2)
C16 C17 C18 C15 2.4(4)
C16 C17 C18 C19 -177.0(2)
C15 C18 C19 C20 -13.4(4)
C17 C18 C19 C20 165.9(3)
C18 C19 C20 C21 -177.7(2)
C19 C20 C21 O1 -8.4(4)
C19 C20 C21 C22 170.5(2)
O1 C21 C22 N2 -176.4(2)
C20 C21 C22 N2 4.6(3)
O1 C21 C22 C23 5.1(4)
C20 C21 C22 C23 -173.8(2)
N2 C22 C23 C24 0.3(4)
C21 C22 C23 C24 178.7(2)
C22 C23 C24 C25 0.8(4)
C23 C24 C25 C26 -2.0(4)
C24 C25 C26 N2 2.3(5)
C14 C13 N1 C7 -150.5(2)
C16 C13 N1 C7 31.4(4)
C14 C13 N1 C1 30.6(3)
C16 C13 N1 C1 -147.4(2)
C8 C7 N1 C13 34.6(4)
C12 C7 N1 C13 -147.1(2)
C8 C7 N1 C1 -146.6(2)
C12 C7 N1 C1 31.7(3)
C2 C1 N1 C13 -119.3(3)
C6 C1 N1 C13 60.2(3)
C2 C1 N1 C7 61.8(3)
C6 C1 N1 C7 -118.6(2)
C23 C22 N2 C26 -0.1(4)
C21 C22 N2 C26 -178.5(2)
C25 C26 N2 C22 -1.2(5)

loop_
_cod_related_entry_id
_cod_related_entry_database
_cod_related_entry_code
1 ChemSpider 30657451
